data_7037224
loop_
_publ_author_name
'Zuo, Huiping'
'Liu, Zhipeng'
'Yang, Wu'
'Zhou, Zhikuan'
'Chan, Kin Shing'

_publ_section_title
;
 User-friendly aerobic reductive alkylation of iridium(iii) porphyrin
 chloride with potassium hydroxide: scope and mechanism.
;
_journal_issue 47
_journal_name_full 'Dalton transactions (Cambridge, England : 2003)'
_journal_page_first 20618
_journal_page_last 20625
_journal_paper_doi 10.1039/c5dt03845f
_journal_volume 44
_journal_year 2015
_chemical_formula_sum 'C53 H48 Ir N4'
_chemical_formula_weight 933.15
_chemical_name_common Ir(ttp)-n-pentyl
_chemical_name_systematic 'n-Pentyl (5,10,15,20-tetratolylporphyrinato) iridium(III)'
_space_group_IT_number 14
_symmetry_cell_setting monoclinic
_symmetry_space_group_name_Hall '-P 2yn'
_symmetry_space_group_name_H-M 'P 1 21/n 1'
_atom_sites_solution_hydrogens geom
_atom_sites_solution_primary direct
_atom_sites_solution_secondary difmap
_audit_creation_method SHELXL-97
_audit_update_record
;
2015-03-07 deposited with the CCDC.
2015-10-27 downloaded from the CCDC.
;
_cell_angle_alpha 90.00
_cell_angle_beta 100.330(9)
_cell_angle_gamma 90.00
_cell_formula_units_Z 4
_cell_length_a 15.451(8)
_cell_length_b 12.705(6)
_cell_length_c 22.893(12)
_cell_measurement_reflns_used 611
_cell_measurement_temperature 296(2)
_cell_measurement_theta_max 15
_cell_measurement_theta_min 15
_cell_volume 4421(4)
_computing_cell_refinement 'BRUKER KAPPA APEXII DUO DIFFRACTOMETER'
_computing_data_collection 'BRUKER KAPPA APEXII DUO DIFFRACTOMETER'
_computing_data_reduction 'BRUKER KAPPA APEXII DUO DIFFRACTOMETER'
_computing_molecular_graphics 'SIEMENS SHELXTL'
_computing_publication_material 'SIEMENS SHELXTL'
_computing_structure_refinement 'SHELXL-97 (Sheldrick, 2008)'
_computing_structure_solution 'SHELXS-97 (Sheldrick, 2008)'
_diffrn_ambient_temperature 296(2)
_diffrn_measured_fraction_theta_full 1.000
_diffrn_measured_fraction_theta_max 1.000
_diffrn_measurement_device_type 'BRUKER KAPPA APEXII DUO DIFFRACTOMETER'
_diffrn_measurement_method 'PHI & OMEGA SCAN'
_diffrn_radiation_monochromator graphite
_diffrn_radiation_source 'fine-focus sealed tube'
_diffrn_radiation_type MoK\a
_diffrn_radiation_wavelength 0.71073
_diffrn_reflns_av_R_equivalents 0.0595
_diffrn_reflns_av_sigmaI/netI 0.0586
_diffrn_reflns_limit_h_max 18
_diffrn_reflns_limit_h_min -17
_diffrn_reflns_limit_k_max 12
_diffrn_reflns_limit_k_min -15
_diffrn_reflns_limit_l_max 27
_diffrn_reflns_limit_l_min -27
_diffrn_reflns_number 33224
_diffrn_reflns_theta_full 25.25
_diffrn_reflns_theta_max 25.25
_diffrn_reflns_theta_min 1.48
_exptl_absorpt_coefficient_mu 3.059
_exptl_absorpt_correction_T_max 0.7456
_exptl_absorpt_correction_T_min 0.5042
_exptl_absorpt_correction_type multi-scan
_exptl_crystal_colour red
_exptl_crystal_density_diffrn 1.402
_exptl_crystal_density_method 'not measured'
_exptl_crystal_description block
_exptl_crystal_F_000 1884
_exptl_crystal_recrystallization_method 'Re-crystallisation from solvent: DCM/MeOH'
_exptl_crystal_size_max 0.40
_exptl_crystal_size_mid 0.30
_exptl_crystal_size_min 0.20
_refine_diff_density_max 0.804
_refine_diff_density_min -0.797
_refine_diff_density_rms 0.091
_refine_ls_extinction_method none
_refine_ls_goodness_of_fit_ref 1.017
_refine_ls_hydrogen_treatment riding
_refine_ls_matrix_type full
_refine_ls_number_parameters 523
_refine_ls_number_reflns 7989
_refine_ls_number_restraints 0
_refine_ls_restrained_S_all 1.017
_refine_ls_R_factor_all 0.0704
_refine_ls_R_factor_gt 0.0353
_refine_ls_shift/su_max 0.004
_refine_ls_shift/su_mean 0.000
_refine_ls_structure_factor_coef Fsqd
_refine_ls_weighting_details 'calc w=1/[\s^2^(Fo^2^)+(0.0386P)^2^+2.3533P] where P=(Fo^2^+2Fc^2^)/3'
_refine_ls_weighting_scheme calc
_refine_ls_wR_factor_gt 0.0741
_refine_ls_wR_factor_ref 0.0868
_reflns_number_gt 5530
_reflns_number_total 7989
_reflns_threshold_expression >2sigma(I)
_cod_data_source_file c5dt03845f2.cif
_cod_data_source_block ZPL1p
_cod_depositor_comments
;
The following automatic conversions were performed:

'_symmetry_cell_setting' value 'Monoclinic' changed to 'monoclinic'
according to
/usr/data/users/saulius/crontab/automatic-downloads/rss-feeds/RSC/lib/dictionaries/cif_core.dic
dictionary named 'cif_core.dic' version 2.4.2 from 2011-04-26.

Automatic conversion script
Id: cif_fix_values 4268 2015-11-12 08:31:59Z antanas 

 Adding full bibliography for 7037223--7037226.cif.
;
_cod_original_sg_symbol_H-M P2(1)/n
_cod_database_code 7037224

loop_
_symmetry_equiv_pos_as_xyz
'x, y, z'
'-x+1/2, y+1/2, -z+1/2'
'-x, -y, -z'
'x-1/2, -y-1/2, z-1/2'

loop_
_atom_site_label
_atom_site_type_symbol
_atom_site_fract_x
_atom_site_fract_y
_atom_site_fract_z
_atom_site_U_iso_or_equiv
_atom_site_adp_type
_atom_site_occupancy
_atom_site_symmetry_multiplicity
_atom_site_calc_flag
_atom_site_refinement_flags
Ir1 Ir 0.654791(14) 0.919126(16) 0.550924(9) 0.03937(8) Uani 1 1 d .
N1 N 0.7268(3) 0.7886(3) 0.54529(19) 0.0438(11) Uani 1 1 d .
N2 N 0.5984(3) 0.8515(3) 0.61382(17) 0.0390(10) Uani 1 1 d .
N3 N 0.5758(3) 1.0445(3) 0.55170(19) 0.0408(11) Uani 1 1 d .
N4 N 0.7147(3) 0.9896(3) 0.49011(18) 0.0395(10) Uani 1 1 d .
C1 C 0.7892(4) 0.7743(4) 0.5104(3) 0.0490(14) Uani 1 1 d .
C2 C 0.8245(4) 0.6696(5) 0.5200(3) 0.0602(17) Uani 1 1 d .
H2A H 0.8681 0.6398 0.5020 0.072 Uiso 1 1 calc R
C3 C 0.7834(4) 0.6232(5) 0.5594(3) 0.0615(17) Uani 1 1 d .
H3A H 0.7932 0.5547 0.5734 0.074 Uiso 1 1 calc R
C4 C 0.7223(4) 0.6947(4) 0.5767(2) 0.0463(14) Uani 1 1 d .
C5 C 0.6713(3) 0.6785(4) 0.6191(2) 0.0404(13) Uani 1 1 d .
C6 C 0.6171(3) 0.7515(4) 0.6384(2) 0.0427(13) Uani 1 1 d .
C7 C 0.5740(4) 0.7411(5) 0.6881(2) 0.0500(14) Uani 1 1 d .
H7A H 0.5755 0.6819 0.7122 0.060 Uiso 1 1 calc R
C8 C 0.5313(4) 0.8301(4) 0.6943(2) 0.0477(14) Uani 1 1 d .
H8A H 0.4989 0.8448 0.7238 0.057 Uiso 1 1 calc R
C9 C 0.5442(4) 0.8993(4) 0.6471(2) 0.0425(13) Uani 1 1 d .
C10 C 0.5033(3) 0.9965(4) 0.6344(2) 0.0427(13) Uani 1 1 d .
C11 C 0.5133(4) 1.0580(4) 0.5866(2) 0.0427(13) Uani 1 1 d .
C12 C 0.4631(4) 1.1511(4) 0.5670(3) 0.0529(15) Uani 1 1 d .
H12A H 0.4149 1.1761 0.5820 0.064 Uiso 1 1 calc R
C13 C 0.4982(4) 1.1955(4) 0.5233(3) 0.0544(16) Uani 1 1 d .
H13A H 0.5167 1.2670 0.5338 0.065 Uiso 1 1 calc R
H13B H 0.4554 1.1972 0.4867 0.065 Uiso 1 1 calc R
C14 C 0.5733(4) 1.1319(4) 0.5157(2) 0.0435(13) Uani 1 1 d .
C15 C 0.6363(4) 1.1591(4) 0.4825(2) 0.0426(13) Uani 1 1 d .
C16 C 0.7034(3) 1.0937(4) 0.4720(2) 0.0415(13) Uani 1 1 d .
C17 C 0.7711(4) 1.1194(5) 0.4396(2) 0.0512(15) Uani 1 1 d .
H17A H 0.7804 1.1852 0.4241 0.061 Uiso 1 1 calc R
C18 C 0.8189(4) 1.0330(5) 0.4351(3) 0.0532(15) Uani 1 1 d .
H18A H 0.8658 1.0272 0.4149 0.064 Uiso 1 1 calc R
C19 C 0.7844(4) 0.9514(4) 0.4674(2) 0.0453(14) Uani 1 1 d .
C20 C 0.8181(4) 0.8493(5) 0.4747(2) 0.0475(14) Uani 1 1 d .
C21 C 0.6755(4) 0.5708(4) 0.6472(2) 0.0454(13) Uani 1 1 d .
C22 C 0.6067(4) 0.5035(5) 0.6332(3) 0.0613(17) Uani 1 1 d .
H22A H 0.5555 0.5258 0.6085 0.074 Uiso 1 1 calc R
C23 C 0.6122(5) 0.4011(5) 0.6555(3) 0.0674(19) Uani 1 1 d .
H23A H 0.5654 0.3551 0.6442 0.081 Uiso 1 1 calc R
C24 C 0.6852(5) 0.3673(5) 0.6937(3) 0.0599(17) Uani 1 1 d .
C25 C 0.7533(4) 0.4365(5) 0.7082(3) 0.0584(17) Uani 1 1 d .
H25A H 0.8037 0.4154 0.7340 0.070 Uiso 1 1 calc R
C26 C 0.7487(4) 0.5376(5) 0.6851(3) 0.0549(16) Uani 1 1 d .
H26A H 0.7960 0.5832 0.6956 0.066 Uiso 1 1 calc R
C27 C 0.6917(5) 0.2570(5) 0.7182(3) 0.093(2) Uani 1 1 d .
H27A H 0.7474 0.2480 0.7441 0.140 Uiso 1 1 calc R
H27B H 0.6868 0.2075 0.6861 0.140 Uiso 1 1 calc R
H27C H 0.6451 0.2453 0.7401 0.140 Uiso 1 1 calc R
C31 C 0.4513(4) 1.0391(5) 0.6780(3) 0.0582(16) Uani 1 1 d .
C32 C 0.3644(5) 1.0348(8) 0.6722(4) 0.111(3) Uani 1 1 d .
H32A H 0.3324 1.0020 0.6388 0.133 Uiso 1 1 calc R
C33 C 0.3198(7) 1.0766(11) 0.7133(5) 0.141(4) Uani 1 1 d .
H33A H 0.2591 1.0688 0.7082 0.170 Uiso 1 1 calc R
C34 C 0.3612(10) 1.1274(11) 0.7598(7) 0.177(6) Uani 1 1 d .
C35 C 0.4541(9) 1.1200(11) 0.7733(6) 0.208(8) Uani 1 1 d .
H35A H 0.4849 1.1435 0.8096 0.249 Uiso 1 1 calc R
C36 C 0.4981(7) 1.0770(8) 0.7310(5) 0.149(5) Uani 1 1 d .
H36A H 0.5593 1.0738 0.7384 0.178 Uiso 1 1 calc R
C37 C 0.3134(11) 1.1761(13) 0.8077(7) 0.311(12) Uani 1 1 d .
H37A H 0.2518 1.1827 0.7919 0.467 Uiso 1 1 calc R
H37B H 0.3376 1.2443 0.8188 0.467 Uiso 1 1 calc R
H37C H 0.3214 1.1313 0.8420 0.467 Uiso 1 1 calc R
C41 C 0.6346(4) 1.2689(4) 0.4584(2) 0.0461(13) Uani 1 1 d .
C42 C 0.6376(4) 1.3538(5) 0.4968(3) 0.0683(19) Uani 1 1 d .
H42A H 0.6392 1.3415 0.5370 0.082 Uiso 1 1 calc R
C43 C 0.6382(5) 1.4555(5) 0.4769(4) 0.082(2) Uani 1 1 d .
H43A H 0.6395 1.5109 0.5036 0.099 Uiso 1 1 calc R
C44 C 0.6369(4) 1.4761(5) 0.4182(4) 0.070(2) Uani 1 1 d .
C45 C 0.6317(4) 1.3928(5) 0.3801(3) 0.0684(19) Uani 1 1 d .
H45A H 0.6295 1.4053 0.3398 0.082 Uiso 1 1 calc R
C46 C 0.6295(4) 1.2903(4) 0.4000(3) 0.0560(16) Uani 1 1 d .
H46A H 0.6245 1.2352 0.3729 0.067 Uiso 1 1 calc R
C47 C 0.6400(6) 1.5892(5) 0.3960(4) 0.107(3) Uani 1 1 d .
H47A H 0.6389 1.5888 0.3540 0.161 Uiso 1 1 calc R
H47B H 0.6930 1.6225 0.4158 0.161 Uiso 1 1 calc R
H47C H 0.5900 1.6273 0.4044 0.161 Uiso 1 1 calc R
C51 C 0.8918(4) 0.8175(5) 0.4448(3) 0.0540(15) Uani 1 1 d .
C52 C 0.9771(4) 0.8367(6) 0.4697(3) 0.077(2) Uani 1 1 d .
H52A H 0.9893 0.8755 0.5047 0.092 Uiso 1 1 calc R
C53 C 1.0458(5) 0.7999(6) 0.4443(3) 0.084(2) Uani 1 1 d .
H53A H 1.1032 0.8171 0.4616 0.101 Uiso 1 1 calc R
C54 C 1.0317(5) 0.7394(6) 0.3948(3) 0.076(2) Uani 1 1 d .
C55 C 0.9460(6) 0.7212(7) 0.3690(3) 0.096(3) Uani 1 1 d .
H55A H 0.9343 0.6814 0.3344 0.115 Uiso 1 1 calc R
C56 C 0.8764(5) 0.7600(6) 0.3927(3) 0.083(2) Uani 1 1 d .
H56A H 0.8190 0.7475 0.3735 0.100 Uiso 1 1 calc R
C57 C 1.1069(6) 0.6931(8) 0.3684(4) 0.120(3) Uani 1 1 d .
H57A H 1.0834 0.6519 0.3340 0.180 Uiso 1 1 calc R
H57B H 1.1424 0.6490 0.3973 0.180 Uiso 1 1 calc R
H57C H 1.1423 0.7490 0.3571 0.180 Uiso 1 1 calc R
C61 C 0.7447(3) 0.9897(4) 0.6164(2) 0.0492(14) Uani 1 1 d .
H61A H 0.7521 1.0621 0.6048 0.059 Uiso 1 1 calc R
H61B H 0.7199 0.9913 0.6524 0.059 Uiso 1 1 calc R
C62 C 0.8338(4) 0.9400(6) 0.6306(3) 0.079(2) Uani 1 1 d .
H62A H 0.8580 0.9355 0.5945 0.095 Uiso 1 1 calc R
H62B H 0.8273 0.8688 0.6445 0.095 Uiso 1 1 calc R
C63 C 0.8980(5) 0.9974(6) 0.6766(3) 0.084(2) Uani 1 1 d .
H63A H 0.8767 0.9983 0.7139 0.101 Uiso 1 1 calc R
H63B H 0.9037 1.0697 0.6641 0.101 Uiso 1 1 calc R
C64 C 0.9891(7) 0.9419(10) 0.6851(6) 0.187(6) Uani 1 1 d .
H64A H 0.9832 0.8716 0.7005 0.225 Uiso 1 1 calc R
H64B H 1.0065 0.9347 0.6466 0.225 Uiso 1 1 calc R
C65 C 1.0538(8) 0.9930(13) 0.7221(7) 0.220(7) Uani 1 1 d .
H65A H 1.1076 0.9537 0.7257 0.330 Uiso 1 1 calc R
H65B H 1.0377 0.9999 0.7605 0.330 Uiso 1 1 calc R
H65C H 1.0620 1.0616 0.7064 0.330 Uiso 1 1 calc R

loop_
_atom_site_aniso_label
_atom_site_aniso_U_11
_atom_site_aniso_U_22
_atom_site_aniso_U_33
_atom_site_aniso_U_23
_atom_site_aniso_U_13
_atom_site_aniso_U_12
Ir1 0.04010(12) 0.03438(12) 0.04564(12) 0.00048(11) 0.01306(8) 0.00306(11)
N1 0.042(3) 0.040(3) 0.051(3) 0.001(2) 0.012(2) 0.005(2)
N2 0.039(3) 0.038(3) 0.042(2) -0.003(2) 0.011(2) 0.003(2)
N3 0.038(3) 0.038(3) 0.047(3) -0.002(2) 0.009(2) 0.002(2)
N4 0.037(3) 0.037(3) 0.047(3) 0.001(2) 0.014(2) 0.000(2)
C1 0.050(4) 0.041(3) 0.059(4) -0.006(3) 0.018(3) 0.007(3)
C2 0.063(4) 0.045(4) 0.080(4) 0.007(3) 0.032(4) 0.015(3)
C3 0.073(4) 0.038(3) 0.079(4) 0.007(3) 0.026(4) 0.017(3)
C4 0.045(3) 0.039(3) 0.055(4) 0.000(3) 0.008(3) 0.005(3)
C5 0.043(3) 0.035(3) 0.042(3) 0.002(2) 0.003(3) 0.001(3)
C6 0.037(3) 0.038(3) 0.052(3) 0.007(3) 0.005(2) 0.004(3)
C7 0.056(4) 0.045(3) 0.049(3) 0.009(3) 0.011(3) -0.003(3)
C8 0.052(4) 0.051(4) 0.042(3) -0.006(3) 0.017(3) 0.000(3)
C9 0.046(3) 0.038(3) 0.044(3) -0.001(2) 0.009(3) -0.002(3)
C10 0.041(3) 0.043(3) 0.048(3) -0.008(3) 0.019(3) 0.000(3)
C11 0.046(3) 0.034(3) 0.051(3) -0.006(2) 0.016(3) 0.006(2)
C12 0.051(4) 0.038(3) 0.077(4) 0.002(3) 0.031(3) 0.008(3)
C13 0.061(4) 0.036(3) 0.066(4) -0.010(3) 0.010(3) -0.003(3)
C14 0.049(3) 0.033(3) 0.048(3) 0.002(3) 0.008(3) 0.007(3)
C15 0.044(3) 0.035(3) 0.048(3) 0.003(2) 0.009(3) -0.002(3)
C16 0.042(3) 0.037(3) 0.046(3) 0.004(2) 0.011(2) -0.005(3)
C17 0.052(4) 0.045(3) 0.058(4) 0.010(3) 0.016(3) -0.006(3)
C18 0.050(4) 0.059(4) 0.056(4) -0.001(3) 0.022(3) 0.001(3)
C19 0.038(3) 0.047(4) 0.053(3) 0.003(3) 0.014(3) 0.001(3)
C20 0.040(3) 0.052(4) 0.054(3) -0.005(3) 0.020(3) 0.002(3)
C21 0.054(3) 0.037(3) 0.045(3) 0.000(3) 0.008(3) 0.003(3)
C22 0.059(4) 0.054(4) 0.066(4) 0.009(3) 0.000(3) -0.004(3)
C23 0.073(5) 0.052(4) 0.078(5) 0.008(3) 0.015(4) -0.015(4)
C24 0.073(5) 0.042(4) 0.067(4) 0.012(3) 0.018(4) 0.012(3)
C25 0.067(4) 0.050(4) 0.057(4) 0.005(3) 0.008(3) 0.017(3)
C26 0.059(4) 0.041(3) 0.063(4) -0.003(3) 0.005(3) 0.000(3)
C27 0.111(6) 0.052(4) 0.120(6) 0.030(4) 0.026(5) -0.001(4)
C31 0.061(4) 0.050(4) 0.072(4) -0.012(3) 0.033(3) -0.008(3)
C32 0.057(5) 0.185(10) 0.092(6) -0.046(6) 0.020(4) 0.014(6)
C33 0.082(7) 0.239(15) 0.116(8) -0.033(8) 0.051(6) 0.017(8)
C34 0.158(12) 0.186(12) 0.234(15) -0.102(11) 0.157(12) -0.040(10)
C35 0.185(13) 0.261(16) 0.214(13) -0.181(12) 0.134(11) -0.099(12)
C36 0.110(7) 0.193(11) 0.164(9) -0.126(8) 0.079(7) -0.062(7)
C37 0.35(2) 0.30(2) 0.38(2) -0.191(18) 0.32(2) -0.099(17)
C41 0.050(3) 0.033(3) 0.057(4) 0.004(3) 0.014(3) -0.004(3)
C42 0.079(5) 0.051(4) 0.074(5) -0.004(3) 0.011(4) -0.014(4)
C43 0.100(6) 0.041(4) 0.104(6) -0.011(4) 0.014(5) -0.010(4)
C44 0.064(5) 0.037(4) 0.105(6) 0.008(4) 0.010(4) -0.002(3)
C45 0.071(5) 0.061(5) 0.076(5) 0.027(4) 0.019(4) 0.003(4)
C46 0.062(4) 0.042(4) 0.064(4) 0.003(3) 0.010(3) 0.000(3)
C47 0.116(7) 0.051(5) 0.153(8) 0.031(5) 0.018(6) -0.002(5)
C51 0.052(4) 0.053(4) 0.060(4) 0.003(3) 0.018(3) 0.005(3)
C52 0.060(5) 0.103(6) 0.072(5) -0.025(4) 0.025(4) -0.003(4)
C53 0.053(4) 0.118(7) 0.081(5) -0.023(5) 0.014(4) 0.010(4)
C54 0.066(5) 0.092(6) 0.078(5) -0.002(4) 0.035(4) 0.021(4)
C55 0.098(6) 0.123(7) 0.077(5) -0.039(5) 0.041(5) 0.009(6)
C56 0.061(4) 0.114(6) 0.077(5) -0.026(5) 0.018(4) 0.001(5)
C57 0.099(7) 0.158(9) 0.118(7) -0.019(6) 0.058(6) 0.037(6)
C61 0.049(4) 0.051(4) 0.048(3) 0.002(3) 0.010(3) 0.000(3)
C62 0.067(5) 0.087(6) 0.078(5) -0.006(4) -0.004(4) -0.002(4)
C63 0.070(5) 0.098(6) 0.076(5) 0.010(4) -0.013(4) -0.020(4)
C64 0.098(8) 0.224(14) 0.204(13) -0.042(11) -0.071(9) -0.022(9)
C65 0.132(11) 0.280(19) 0.241(16) -0.012(15) 0.011(11) -0.008(13)

loop_
_atom_type_symbol
_atom_type_description
_atom_type_scat_dispersion_real
_atom_type_scat_dispersion_imag
_atom_type_scat_source
C C 0.0033 0.0016 'International Tables Vol C Tables 4.2.6.8 and 6.1.1.4'
H H 0.0000 0.0000 'International Tables Vol C Tables 4.2.6.8 and 6.1.1.4'
N N 0.0061 0.0033 'International Tables Vol C Tables 4.2.6.8 and 6.1.1.4'
Ir Ir -1.4442 7.9887 'International Tables Vol C Tables 4.2.6.8 and 6.1.1.4'

loop_
_geom_angle_atom_site_label_1
_geom_angle_atom_site_label_2
_geom_angle_atom_site_label_3
_geom_angle
N2 Ir1 N3 89.45(17)
N2 Ir1 N1 90.55(17)
N3 Ir1 N1 175.60(16)
N2 Ir1 N4 177.89(16)
N3 Ir1 N4 90.48(18)
N1 Ir1 N4 89.69(17)
N2 Ir1 C61 89.3(2)
N3 Ir1 C61 88.8(2)
N1 Ir1 C61 95.6(2)
N4 Ir1 C61 88.6(2)
C1 N1 C4 106.9(4)
C1 N1 Ir1 127.0(4)
C4 N1 Ir1 126.1(4)
C9 N2 C6 106.4(4)
C9 N2 Ir1 126.6(3)
C6 N2 Ir1 126.3(3)
C11 N3 C14 107.5(4)
C11 N3 Ir1 126.6(4)
C14 N3 Ir1 125.8(4)
C19 N4 C16 106.8(4)
C19 N4 Ir1 126.6(4)
C16 N4 Ir1 125.6(3)
N1 C1 C20 126.1(5)
N1 C1 C2 108.7(5)
C20 C1 C2 125.1(5)
C3 C2 C1 107.4(6)
C2 C3 C4 109.2(5)
C5 C4 N1 125.4(5)
C5 C4 C3 126.7(5)
N1 C4 C3 107.8(5)
C4 C5 C6 125.9(5)
C4 C5 C21 116.9(5)
C6 C5 C21 117.2(5)
C5 C6 N2 125.3(5)
C5 C6 C7 126.4(5)
N2 C6 C7 108.3(5)
C8 C7 C6 108.6(5)
C7 C8 C9 107.6(5)
N2 C9 C10 125.1(5)
N2 C9 C8 109.2(5)
C10 C9 C8 125.5(5)
C11 C10 C9 123.9(5)
C11 C10 C31 118.6(5)
C9 C10 C31 117.4(5)
N3 C11 C10 125.8(5)
N3 C11 C12 108.5(5)
C10 C11 C12 125.6(5)
C13 C12 C11 108.0(5)
C12 C13 C14 107.1(5)
N3 C14 C15 125.7(5)
N3 C14 C13 108.3(5)
C15 C14 C13 125.7(5)
C14 C15 C16 124.7(5)
C14 C15 C41 117.9(5)
C16 C15 C41 117.4(5)
C15 C16 N4 125.3(5)
C15 C16 C17 126.6(5)
N4 C16 C17 108.1(5)
C18 C17 C16 108.6(5)
C17 C18 C19 107.0(5)
N4 C19 C20 126.0(5)
N4 C19 C18 109.3(5)
C20 C19 C18 124.7(5)
C1 C20 C19 124.0(5)
C1 C20 C51 116.2(5)
C19 C20 C51 119.8(5)
C22 C21 C26 118.7(5)
C22 C21 C5 119.9(5)
C26 C21 C5 121.3(5)
C21 C22 C23 120.5(6)
C24 C23 C22 121.2(6)
C25 C24 C23 117.6(6)
C25 C24 C27 120.8(6)
C23 C24 C27 121.6(6)
C24 C25 C26 121.4(6)
C21 C26 C25 120.7(6)
C32 C31 C36 117.7(7)
C32 C31 C10 125.1(6)
C36 C31 C10 117.0(6)
C31 C32 C33 122.6(8)
C34 C33 C32 121.2(10)
C33 C34 C35 118.2(9)
C33 C34 C37 123.0(13)
C35 C34 C37 117.6(14)
C36 C35 C34 118.6(11)
C31 C36 C35 120.1(10)
C46 C41 C42 117.3(5)
C46 C41 C15 123.0(5)
C42 C41 C15 119.7(5)
C43 C42 C41 121.6(6)
C44 C43 C42 120.6(7)
C43 C44 C45 118.0(6)
C43 C44 C47 120.8(7)
C45 C44 C47 121.2(7)
C44 C45 C46 121.4(7)
C41 C46 C45 121.0(6)
C52 C51 C56 117.4(6)
C52 C51 C20 121.5(6)
C56 C51 C20 120.9(6)
C51 C52 C53 121.5(6)
C54 C53 C52 121.6(7)
C53 C54 C55 117.0(7)
C53 C54 C57 122.2(7)
C55 C54 C57 120.8(7)
C54 C55 C56 122.2(7)
C55 C56 C51 120.1(7)
C62 C61 Ir1 116.7(4)
C61 C62 C63 114.5(6)
C62 C63 C64 109.7(7)
C65 C64 C63 114.2(11)

loop_
_geom_bond_atom_site_label_1
_geom_bond_atom_site_label_2
_geom_bond_distance
Ir1 N2 2.005(4)
Ir1 N3 2.009(4)
Ir1 N1 2.014(4)
Ir1 N4 2.015(4)
Ir1 C61 2.057(5)
N1 C1 1.371(7)
N1 C4 1.402(6)
N2 C9 1.371(6)
N2 C6 1.398(6)
N3 C11 1.371(7)
N3 C14 1.379(6)
N4 C19 1.367(6)
N4 C16 1.387(6)
C1 C20 1.380(8)
C1 C2 1.440(8)
C2 C3 1.331(8)
C3 C4 1.417(8)
C4 C5 1.370(7)
C5 C6 1.375(7)
C5 C21 1.508(7)
C6 C7 1.424(7)
C7 C8 1.330(7)
C8 C9 1.434(7)
C9 C10 1.395(7)
C10 C11 1.375(7)
C10 C31 1.492(8)
C11 C12 1.441(7)
C12 C13 1.347(7)
C13 C14 1.450(7)
C14 C15 1.382(7)
C15 C16 1.383(7)
C15 C41 1.499(7)
C16 C17 1.424(7)
C17 C18 1.337(8)
C18 C19 1.432(8)
C19 C20 1.397(8)
C20 C51 1.486(8)
C21 C22 1.357(8)
C21 C26 1.364(7)
C22 C23 1.395(8)
C23 C24 1.366(8)
C24 C25 1.366(9)
C24 C27 1.505(8)
C25 C26 1.384(8)
C31 C32 1.326(9)
C31 C36 1.383(10)
C32 C33 1.370(11)
C33 C34 1.308(14)
C34 C35 1.416(18)
C34 C37 1.556(13)
C35 C36 1.391(12)
C41 C46 1.352(8)
C41 C42 1.387(8)
C42 C43 1.370(9)
C43 C44 1.364(10)
C44 C45 1.365(9)
C44 C47 1.527(9)
C45 C46 1.383(8)
C51 C52 1.361(8)
C51 C56 1.383(8)
C52 C53 1.380(9)
C53 C54 1.355(9)
C54 C55 1.369(10)
C54 C57 1.522(9)
C55 C56 1.379(9)
C61 C62 1.497(8)
C62 C63 1.499(9)
C63 C64 1.556(12)
C64 C65 1.355(14)
